data_2000328
loop_
_publ_author_name
'Wo\'zniak, K.'
'Kariuki, B.'
'Jones, W.'

_publ_section_title
;
 Structure of phenazine
;
_journal_issue 5
_journal_name_full 'Acta Crystallographica Section C'
_journal_page_first 1113
_journal_page_last 1114
_journal_paper_doi 10.1107/S0108270190011842
_journal_volume 47
_journal_year 1991
_chemical_formula_sum 'C12 H8 N2'
_space_group_IT_number 14
_space_group_name_Hall '-P 2yn'
_space_group_name_H-M_alt 'P 1 21/n 1'
_symmetry_cell_setting monoclinic
_symmetry_space_group_name_H-M 'P 1 21/n 1'
_audit_creation_method 'IUCr CIFGEN early version'
_cell_angle_alpha 90
_cell_angle_beta 102.34(2)
_cell_angle_gamma 90
_cell_formula_units_Z 2
_cell_length_a 7.0830(10)
_cell_length_b 5.0720(10)
_cell_length_c 12.794(8)
_cell_volume 449.0(3)
_diffrn_radiation_type Mo
_diffrn_radiation_wavelength 0.71069
_exptl_crystal_density_diffrn 1.333
_exptl_crystal_F_000 188
_cod_data_source_file ab0166.cif
_cod_data_source_block ab0166a
_cod_original_cell_volume 449.01(3)
_cod_original_sg_symbol_H-M P21/n
_cod_original_formula_sum C12H8N2
_cod_database_code 2000328

loop_
_space_group_symop_id
_space_group_symop_operation_xyz
1 x,y,z
2 -x+1/2,y+1/2,-z+1/2
3 -x,-y,-z
4 x+1/2,-y+1/2,z+1/2

loop_
_atom_site_label
_atom_site_fract_x
_atom_site_fract_y
_atom_site_fract_z
_atom_site_U_iso_or_equiv
N1 .80350(10) .05500(10) .95230(10) .0461(3)
C2 .94910(10) .1851(2) .92330(10) .0423(2)
C3 .85230(10) -.1293(2) 1.02840(10) .0415(2)
C4 .70500(10) -.2758(2) 1.06290(10) .0522(3)
C5 .90770(10) .3834(2) .84290(10) .0551(3)
C6 .75190(10) -.4624(2) 1.13950(10) .0572(4)
C7 1.0525(2) .5155(2) .81240(10) .0590(4)
H4 .573(2) -.238(2) 1.0260(10) ?
H6 .656(2) -.565(2) 1.1610(10) ?
H7 1.025(2) .649(3) .7590(10) ?
H5 .773(2) .419(2) .8130(10) ?
